data_7049608
loop_
_publ_author_name
'Greenough, Joshua'
'Zhou, Zheng'
'Wei, Zheng'
'Petrukhina, Marina A.'

_publ_section_title
;
 Versatility of cyclooctatetraenyl ligands in rare earth metal complexes
 of the [M<sub>2</sub>(COT)<sub>3</sub>(THF)<sub>2</sub>] (M = Y and La)
 type.
;
_journal_issue 17
_journal_name_full 'Dalton transactions (Cambridge, England : 2003)'
_journal_page_first 5614
_journal_page_last 5620
_journal_paper_doi 10.1039/c9dt00868c
_journal_volume 48
_journal_year 2019
_chemical_formula_moiety 'C32 H40 O2 Y2'
_chemical_formula_sum 'C32 H40 O2 Y2'
_chemical_formula_weight 634.46
_space_group_crystal_system monoclinic
_space_group_IT_number 14
_space_group_name_Hall '-P 2ybc'
_space_group_name_H-M_alt 'P 1 21/c 1'
_symmetry_space_group_name_Hall '-P 2ybc'
_symmetry_space_group_name_H-M 'P 1 21/c 1'
_atom_sites_solution_hydrogens geom
_atom_sites_solution_primary dual
_atom_sites_solution_secondary difmap
_audit_creation_method SHELXL-2018/3
_audit_update_record
;
2019-02-25 deposited with the CCDC.    2019-03-29 downloaded from the CCDC.
;
_cell_angle_alpha 90
_cell_angle_beta 95.5470(10)
_cell_angle_gamma 90
_cell_formula_units_Z 4
_cell_length_a 15.6822(6)
_cell_length_b 13.3019(5)
_cell_length_c 13.5299(5)
_cell_measurement_reflns_used 9512
_cell_measurement_temperature 100(2)
_cell_measurement_theta_max 43.07
_cell_measurement_theta_min 3.03
_cell_volume 2809.16(18)
_computing_cell_refinement 'SAINT V.8.38A (Bruker AXS Inc., 2017)'
_computing_data_collection 'APEX3 v.2017.3-0 (Bruker AXS Inc., 2017)'
_computing_data_reduction 'SAINT V.8.38A (Bruker AXS Inc., 2017)'
_computing_molecular_graphics 'Xshell v.6.3.1 (Bruker AXS Inc., 2016)'
_computing_publication_material 'APEX3 v.2017.3-0 (Bruker AXS Inc., 2017)'
_computing_structure_refinement 'SHELXL-2018/3 (Sheldrick, 2018)'
_computing_structure_solution 'SHELXT 2018/2 (Sheldrick, 2018)'
_diffrn_ambient_temperature 100(2)
_diffrn_measured_fraction_theta_full 0.992
_diffrn_measured_fraction_theta_max 0.994
_diffrn_measurement_device_type 'Bruker D8 Venture PHOTON 100 CMOS'
_diffrn_measurement_method 'omega and phi scans'
_diffrn_radiation_monochromator graphite
_diffrn_radiation_source 'fine-focus sealed tube'
_diffrn_radiation_type MoK\a
_diffrn_radiation_wavelength 0.71073
_diffrn_reflns_av_R_equivalents 0.0693
_diffrn_reflns_av_unetI/netI 0.0281
_diffrn_reflns_Laue_measured_fraction_full 0.992
_diffrn_reflns_Laue_measured_fraction_max 0.994
_diffrn_reflns_limit_h_max 30
_diffrn_reflns_limit_h_min -30
_diffrn_reflns_limit_k_max 25
_diffrn_reflns_limit_k_min -25
_diffrn_reflns_limit_l_max 25
_diffrn_reflns_limit_l_min -25
_diffrn_reflns_number 388103
_diffrn_reflns_point_group_measured_fraction_full 0.992
_diffrn_reflns_point_group_measured_fraction_max 0.994
_diffrn_reflns_theta_full 25.242
_diffrn_reflns_theta_max 43.200
_diffrn_reflns_theta_min 3.025
_exptl_absorpt_coefficient_mu 4.138
_exptl_absorpt_correction_T_max 1
_exptl_absorpt_correction_T_min 0.6661
_exptl_absorpt_correction_type multi-scan
_exptl_absorpt_process_details
;
SADABS-2016/2 (Bruker,2016/2) was 
used for absorption correction. 
Krause, L., Herbst-Irmer, R., 
Sheldrick G.M. & Stalke D.,
 J. Appl. Cryst. 48 (2015) 3-10
;
_exptl_crystal_colour yellow
_exptl_crystal_density_diffrn 1.500
_exptl_crystal_description plate
_exptl_crystal_F_000 1304
_exptl_crystal_size_max 0.360
_exptl_crystal_size_mid 0.230
_exptl_crystal_size_min 0.060
_refine_diff_density_max 1.376
_refine_diff_density_min -2.277
_refine_diff_density_rms 0.225
_refine_ls_extinction_method none
_refine_ls_goodness_of_fit_ref 1.148
_refine_ls_hydrogen_treatment constr
_refine_ls_matrix_type full
_refine_ls_number_parameters 435
_refine_ls_number_reflns 20905
_refine_ls_number_restraints 652
_refine_ls_restrained_S_all 1.139
_refine_ls_R_factor_all 0.0750
_refine_ls_R_factor_gt 0.0617
_refine_ls_shift/su_max 0.001
_refine_ls_shift/su_mean 0.000
_refine_ls_structure_factor_coef Fsqd
_refine_ls_weighting_details 'w=1/[\s^2^(Fo^2^)+(0.0650P)^2^+10.5065P] where P=(Fo^2^+2Fc^2^)/3'
_refine_ls_weighting_scheme calc
_refine_ls_wR_factor_gt 0.1589
_refine_ls_wR_factor_ref 0.1659
_reflns_Friedel_coverage 0.000
_reflns_number_gt 17991
_reflns_number_total 20905
_reflns_threshold_expression 'I > 2\s(I)'
_cod_data_source_file c9dt00868c2.cif
_cod_data_source_block 1
_cod_depositor_comments 'Adding full bibliography for 7049607--7049608.cif.'
_cod_database_code 7049608
_shelx_shelxl_version_number 2018/3
_shelx_space_group_comment
;
The symmetry employed for this shelxl refinement is uniquely defined
by the following loop, which should always be used as a source of
symmetry information in preference to the above space-group names.
They are only intended as comments.
;
_shelx_estimated_absorpt_t_min 0.317
_shelx_estimated_absorpt_t_max 0.789

loop_
_space_group_symop_operation_xyz
'x, y, z'
'-x, y+1/2, -z+1/2'
'-x, -y, -z'
'x, -y-1/2, z-1/2'

loop_
_atom_site_label
_atom_site_type_symbol
_atom_site_fract_x
_atom_site_fract_y
_atom_site_fract_z
_atom_site_U_iso_or_equiv
_atom_site_adp_type
_atom_site_occupancy
_atom_site_site_symmetry_order
_atom_site_calc_flag
_atom_site_refinement_flags_posn
_atom_site_refinement_flags_adp
_atom_site_refinement_flags_occupancy
_atom_site_disorder_assembly
_atom_site_disorder_group
Y1 Y 0.57287(2) 0.14971(2) 0.73268(2) 0.00843(4) Uani 1 1 d . . . . .
Y2 Y 0.85222(2) 0.33452(2) 0.68937(2) 0.00536(3) Uani 1 1 d . . . . .
O1 O 0.84626(17) 0.4646(2) 0.8282(2) 0.0308(5) Uani 1 1 d . . . . .
O2 O 0.79453(17) 0.4963(2) 0.6062(2) 0.0342(6) Uani 1 1 d . . . . .
C17 C 0.9137(3) 0.2772(5) 0.5208(3) 0.0515(14) Uani 1 1 d . . . . .
H17 H 0.890894 0.281675 0.453261 0.062 Uiso 1 1 calc R U . . .
C18 C 0.8889(3) 0.1868(5) 0.5668(4) 0.0498(13) Uani 1 1 d . . . . .
H18 H 0.854069 0.144525 0.523058 0.060 Uiso 1 1 calc R U . . .
C19 C 0.9050(3) 0.1468(3) 0.6628(5) 0.0480(12) Uani 1 1 d . . . . .
H19 H 0.878912 0.082883 0.668607 0.058 Uiso 1 1 calc R U . . .
C20 C 0.9493(3) 0.1774(4) 0.7510(4) 0.0430(10) Uani 1 1 d . . . . .
H20 H 0.946163 0.129539 0.802623 0.052 Uiso 1 1 calc R U . . .
C21 C 0.9985(3) 0.2633(4) 0.7828(3) 0.0422(10) Uani 1 1 d . . . . .
H21 H 1.018749 0.260269 0.851250 0.051 Uiso 1 1 calc R U . . .
C22 C 1.0237(2) 0.3492(4) 0.7382(4) 0.0393(9) Uani 1 1 d . . . . .
H22 H 1.058917 0.390606 0.782412 0.047 Uiso 1 1 calc R U . . .
C23 C 1.0093(3) 0.3915(4) 0.6405(4) 0.0458(11) Uani 1 1 d . . . . .
H23 H 1.037031 0.454453 0.634508 0.055 Uiso 1 1 calc R U . . .
C24 C 0.9626(3) 0.3595(4) 0.5506(4) 0.0476(12) Uani 1 1 d . . . . .
H24 H 0.966010 0.406635 0.498346 0.057 Uiso 1 1 calc R U . . .
C25 C 0.9208(2) 0.5023(3) 0.8906(3) 0.0288(6) Uani 1 1 d . . . . .
H25A H 0.964541 0.528420 0.849060 0.035 Uiso 1 1 calc R U . . .
H25B H 0.946866 0.448172 0.933721 0.035 Uiso 1 1 calc R U . . .
C26 C 0.8873(3) 0.5863(3) 0.9529(3) 0.0380(8) Uani 1 1 d . . . . .
H26A H 0.870367 0.560312 1.016726 0.046 Uiso 1 1 calc R U . . .
H26B H 0.930638 0.639936 0.966376 0.046 Uiso 1 1 calc R U . . .
C27 C 0.8100(3) 0.6243(3) 0.8869(4) 0.0417(9) Uani 1 1 d . . . . .
H27A H 0.768941 0.659424 0.926135 0.050 Uiso 1 1 calc R U . . .
H27B H 0.827349 0.670172 0.834777 0.050 Uiso 1 1 calc R U . . .
C28 C 0.7724(2) 0.5278(3) 0.8426(3) 0.0345(7) Uani 1 1 d . . . . .
H28A H 0.735284 0.495208 0.888376 0.041 Uiso 1 1 calc R U . . .
H28B H 0.738230 0.540904 0.778549 0.041 Uiso 1 1 calc R U . . .
C29 C 0.8505(3) 0.5834(3) 0.6125(4) 0.0404(9) Uani 1 1 d . . . . .
H29A H 0.893528 0.578197 0.563778 0.048 Uiso 1 1 calc R U . . .
H29B H 0.880746 0.589529 0.679867 0.048 Uiso 1 1 calc R U . . .
C30 C 0.7931(3) 0.6718(3) 0.5895(5) 0.0463(11) Uani 1 1 d . . . . .
H30A H 0.824431 0.728323 0.562110 0.056 Uiso 1 1 calc R U . . .
H30B H 0.766829 0.694896 0.649144 0.056 Uiso 1 1 calc R U . . .
C31 C 0.7267(3) 0.6290(4) 0.5128(4) 0.0443(10) Uani 1 1 d . . . . .
H31A H 0.748270 0.626208 0.446468 0.053 Uiso 1 1 calc R U . . .
H31B H 0.673137 0.668843 0.508477 0.053 Uiso 1 1 calc R U . . .
C32 C 0.7129(2) 0.5245(3) 0.5529(3) 0.0329(7) Uani 1 1 d . . . . .
H32A H 0.666957 0.524961 0.598131 0.039 Uiso 1 1 calc R U . . .
H32B H 0.697003 0.476848 0.497975 0.039 Uiso 1 1 calc R U . . .
C1 C 0.4126(4) 0.2355(3) 0.7175(5) 0.0362(18) Uani 0.473(14) 1 d G U P A 1
H1 H 0.389318 0.299097 0.697513 0.043 Uiso 0.473(14) 1 calc R U P A 1
C2 C 0.4441(4) 0.2323(3) 0.8195(4) 0.043(2) Uani 0.473(14) 1 d G U P A 1
H2 H 0.443203 0.296594 0.849961 0.052 Uiso 0.473(14) 1 calc R U P A 1
C3 C 0.4756(4) 0.1589(5) 0.8854(3) 0.039(2) Uani 0.473(14) 1 d G U P A 1
H3 H 0.485987 0.184529 0.950944 0.047 Uiso 0.473(14) 1 calc R U P A 1
C4 C 0.4957(4) 0.0603(5) 0.8814(3) 0.0382(19) Uani 0.473(14) 1 d G U P A 1
H4 H 0.515293 0.032694 0.944229 0.046 Uiso 0.473(14) 1 calc R U P A 1
C5 C 0.4936(3) -0.0098(3) 0.8034(5) 0.0353(19) Uani 0.473(14) 1 d G U P A 1
H5 H 0.512740 -0.074237 0.826472 0.042 Uiso 0.473(14) 1 calc R U P A 1
C6 C 0.4715(4) -0.0097(3) 0.7039(5) 0.0371(19) Uani 0.473(14) 1 d G U P A 1
H6 H 0.481688 -0.072464 0.673743 0.045 Uiso 0.473(14) 1 calc R U P A 1
C7 C 0.4357(4) 0.0647(5) 0.6333(3) 0.0375(19) Uani 0.473(14) 1 d G U P A 1
H7 H 0.429256 0.039739 0.567227 0.045 Uiso 0.473(14) 1 calc R U P A 1
C8 C 0.4082(3) 0.1648(5) 0.6392(3) 0.040(2) Uani 0.473(14) 1 d G U P A 1
H8 H 0.381340 0.190090 0.578325 0.049 Uiso 0.473(14) 1 calc R U P A 1
C1X C 0.4082(4) 0.2093(5) 0.6811(5) 0.063(3) Uani 0.527(14) 1 d G U P A 2
H1X H 0.381543 0.260172 0.639608 0.075 Uiso 0.527(14) 1 calc R U P A 2
C2X C 0.4326(4) 0.2432(3) 0.7794(6) 0.051(2) Uani 0.527(14) 1 d G U P A 2
H2X H 0.424588 0.313591 0.786139 0.062 Uiso 0.527(14) 1 calc R U P A 2
C3X C 0.4650(4) 0.1992(4) 0.8676(4) 0.043(2) Uani 0.527(14) 1 d G U P A 2
H3X H 0.468619 0.246041 0.920832 0.051 Uiso 0.527(14) 1 calc R U P A 2
C4X C 0.4929(4) 0.1073(5) 0.8983(3) 0.0397(18) Uani 0.527(14) 1 d G U P A 2
H4X H 0.510038 0.104102 0.967543 0.048 Uiso 0.527(14) 1 calc R U P A 2
C5X C 0.5018(4) 0.0153(4) 0.8491(4) 0.0384(17) Uani 0.527(14) 1 d G U P A 2
H5X H 0.524186 -0.035626 0.893491 0.046 Uiso 0.527(14) 1 calc R U P A 2
C6X C 0.4868(4) -0.0197(3) 0.7548(5) 0.045(2) Uani 0.527(14) 1 d G U P A 2
H6X H 0.504070 -0.087666 0.748387 0.054 Uiso 0.527(14) 1 calc R U P A 2
C7X C 0.4505(4) 0.0233(5) 0.6615(4) 0.048(2) Uani 0.527(14) 1 d G U P A 2
H7X H 0.450777 -0.022740 0.607875 0.057 Uiso 0.527(14) 1 calc R U P A 2
C8X C 0.4150(5) 0.1166(6) 0.6316(4) 0.065(3) Uani 0.527(14) 1 d G U P A 2
H8X H 0.390522 0.117501 0.564575 0.078 Uiso 0.527(14) 1 calc R U P A 2
C9 C 0.7117(5) 0.2682(7) 0.7976(7) 0.0353(18) Uani 0.545(14) 1 d D U P A 1
H9 H 0.718598 0.317136 0.848842 0.042 Uiso 0.545(14) 1 calc R U P A 1
C10 C 0.7365(4) 0.1718(9) 0.8301(4) 0.0358(17) Uani 0.545(14) 1 d D U P A 1
H10 H 0.759809 0.171957 0.897574 0.043 Uiso 0.545(14) 1 calc R U P A 1
C11 C 0.7358(5) 0.0768(8) 0.7899(7) 0.0365(18) Uani 0.545(14) 1 d D U P A 1
H11 H 0.755707 0.027248 0.837171 0.044 Uiso 0.545(14) 1 calc R U P A 1
C12 C 0.7120(5) 0.0344(5) 0.6929(9) 0.0359(18) Uani 0.545(14) 1 d D U P A 1
H12 H 0.718231 -0.036541 0.689123 0.043 Uiso 0.545(14) 1 calc R U P A 1
C13 C 0.6785(7) 0.0847(9) 0.5952(7) 0.040(2) Uani 0.545(14) 1 d D U P A 1
H13 H 0.666549 0.037567 0.542924 0.048 Uiso 0.545(14) 1 calc R U P A 1
C14 C 0.6625(4) 0.1765(10) 0.5666(4) 0.0375(18) Uani 0.545(14) 1 d D U P A 1
H14 H 0.646344 0.179739 0.497204 0.045 Uiso 0.545(14) 1 calc R U P A 1
C15 C 0.6624(4) 0.2701(8) 0.6091(7) 0.0379(18) Uani 0.545(14) 1 d D U P A 1
H15 H 0.647584 0.320860 0.561146 0.045 Uiso 0.545(14) 1 calc R U P A 1
C16 C 0.6781(4) 0.3097(4) 0.7032(9) 0.0369(18) Uani 0.545(14) 1 d D U P A 1
H16 H 0.663742 0.378873 0.706679 0.044 Uiso 0.545(14) 1 calc R U P A 1
C9X C 0.6907(18) 0.2967(15) 0.7571(18) 0.108(7) Uani 0.455(14) 1 d D U P A 2
H9X H 0.682149 0.357841 0.791008 0.129 Uiso 0.455(14) 1 calc R U P A 2
C10X C 0.7289(16) 0.2239(19) 0.8191(14) 0.095(6) Uani 0.455(14) 1 d D U P A 2
H10X H 0.750042 0.251085 0.881657 0.115 Uiso 0.455(14) 1 calc R U P A 2
C11X C 0.7443(17) 0.1230(19) 0.8142(14) 0.100(7) Uani 0.455(14) 1 d D U P A 2
H11X H 0.770451 0.096331 0.874780 0.120 Uiso 0.455(14) 1 calc R U P A 2
C12X C 0.7295(13) 0.0477(12) 0.7371(15) 0.075(5) Uani 0.455(14) 1 d D U P A 2
H12X H 0.744478 -0.018746 0.757797 0.089 Uiso 0.455(14) 1 calc R U P A 2
C13X C 0.6935(11) 0.0568(10) 0.6264(14) 0.053(3) Uani 0.455(14) 1 d D U P A 2
H13X H 0.685576 -0.006355 0.593975 0.064 Uiso 0.455(14) 1 calc R U P A 2
C14X C 0.6720(14) 0.1328(15) 0.5688(12) 0.078(5) Uani 0.455(14) 1 d D U P A 2
H14X H 0.661058 0.112224 0.501504 0.094 Uiso 0.455(14) 1 calc R U P A 2
C15X C 0.6609(15) 0.2333(16) 0.5784(14) 0.086(5) Uani 0.455(14) 1 d D U P A 2
H15X H 0.650367 0.264669 0.515282 0.103 Uiso 0.455(14) 1 calc R U P A 2
C16X C 0.6607(17) 0.3022(13) 0.6533(18) 0.103(7) Uani 0.455(14) 1 d D U P A 2
H16X H 0.636282 0.365159 0.633219 0.124 Uiso 0.455(14) 1 calc R U P A 2

loop_
_atom_site_aniso_label
_atom_site_aniso_U_11
_atom_site_aniso_U_22
_atom_site_aniso_U_33
_atom_site_aniso_U_23
_atom_site_aniso_U_13
_atom_site_aniso_U_12
Y1 0.00543(6) 0.01047(7) 0.00948(7) 0.00180(5) 0.00121(5) -0.00428(5)
Y2 0.00383(6) 0.00652(6) 0.00599(6) 0.00105(4) 0.00183(4) 0.00189(4)
O1 0.0246(10) 0.0301(11) 0.0377(13) -0.0069(10) 0.0029(9) 0.0006(9)
O2 0.0256(11) 0.0298(12) 0.0467(15) 0.0116(11) 0.0005(10) 0.0014(9)
C17 0.0300(17) 0.101(5) 0.0240(15) -0.003(2) 0.0044(13) 0.016(2)
C18 0.0292(17) 0.064(3) 0.057(3) -0.033(2) 0.0087(18) -0.0003(18)
C19 0.035(2) 0.0312(18) 0.081(4) -0.013(2) 0.021(2) 0.0017(15)
C20 0.0357(19) 0.040(2) 0.055(3) 0.0185(19) 0.0178(18) 0.0167(16)
C21 0.0311(17) 0.068(3) 0.0277(15) 0.0056(17) 0.0032(13) 0.0197(18)
C22 0.0217(14) 0.051(2) 0.045(2) -0.0153(18) -0.0004(13) 0.0031(14)
C23 0.0313(18) 0.041(2) 0.068(3) 0.011(2) 0.0192(19) -0.0032(16)
C24 0.0348(19) 0.068(3) 0.043(2) 0.027(2) 0.0182(17) 0.014(2)
C25 0.0232(12) 0.0320(15) 0.0308(14) -0.0027(11) 0.0007(10) -0.0028(11)
C26 0.0321(17) 0.041(2) 0.0400(19) -0.0126(16) -0.0031(14) 0.0008(14)
C27 0.0343(18) 0.0338(18) 0.056(3) -0.0140(17) -0.0029(17) 0.0042(15)
C28 0.0238(13) 0.0365(17) 0.0429(19) -0.0129(15) 0.0017(12) 0.0013(12)
C29 0.0280(15) 0.0362(18) 0.056(2) 0.0186(17) -0.0003(15) -0.0059(13)
C30 0.044(2) 0.0303(18) 0.062(3) 0.0122(18) -0.008(2) -0.0026(16)
C31 0.040(2) 0.043(2) 0.049(2) 0.0211(19) -0.0004(18) 0.0042(17)
C32 0.0259(14) 0.0348(17) 0.0373(17) 0.0085(13) -0.0006(12) 0.0020(12)
C1 0.017(3) 0.033(3) 0.058(5) 0.014(3) -0.002(3) -0.002(2)
C2 0.050(6) 0.041(4) 0.040(4) 0.006(3) 0.008(4) -0.005(4)
C3 0.044(5) 0.035(4) 0.042(4) 0.014(3) 0.014(3) -0.001(4)
C4 0.045(4) 0.040(4) 0.032(4) 0.007(3) 0.013(3) 0.004(4)
C5 0.034(4) 0.031(3) 0.043(4) 0.010(3) 0.019(3) 0.001(3)
C6 0.030(4) 0.028(3) 0.054(5) 0.000(3) 0.006(3) -0.004(3)
C7 0.020(3) 0.053(5) 0.038(4) 0.000(3) -0.005(3) -0.008(3)
C8 0.028(3) 0.049(5) 0.042(4) 0.013(3) -0.007(3) -0.011(3)
C1X 0.051(6) 0.053(6) 0.077(7) 0.008(5) -0.027(5) -0.004(5)
C2X 0.028(3) 0.046(5) 0.078(6) 0.002(4) -0.005(4) -0.003(3)
C3X 0.041(4) 0.039(4) 0.052(4) -0.006(3) 0.023(3) -0.007(3)
C4X 0.041(4) 0.042(4) 0.036(4) 0.002(3) 0.007(3) -0.011(3)
C5X 0.044(4) 0.038(4) 0.035(3) 0.007(3) 0.014(3) -0.003(3)
C6X 0.060(5) 0.034(4) 0.043(4) 0.002(3) 0.016(4) -0.012(3)
C7X 0.032(4) 0.055(5) 0.055(5) 0.000(4) -0.003(4) -0.015(4)
C8X 0.052(6) 0.064(6) 0.071(7) 0.008(5) -0.028(5) 0.003(5)
C9 0.025(3) 0.041(3) 0.044(3) -0.029(3) 0.023(2) -0.022(2)
C10 0.017(2) 0.075(5) 0.015(2) 0.003(2) 0.0001(15) -0.014(3)
C11 0.022(2) 0.050(4) 0.039(3) 0.028(3) 0.011(2) 0.014(3)
C12 0.028(3) 0.020(2) 0.064(5) -0.002(3) 0.024(3) -0.002(2)
C13 0.034(4) 0.055(5) 0.032(3) -0.025(3) 0.014(3) -0.017(4)
C14 0.017(2) 0.079(5) 0.016(2) 0.008(3) -0.0005(16) -0.013(3)
C15 0.0129(18) 0.050(4) 0.051(4) 0.037(3) 0.003(2) -0.001(2)
C16 0.016(2) 0.0131(18) 0.086(5) 0.005(2) 0.024(3) -0.0005(15)
C9X 0.117(14) 0.090(12) 0.113(11) 0.000(10) -0.004(11) -0.020(10)
C10X 0.106(14) 0.100(11) 0.080(11) -0.007(9) 0.012(9) -0.010(11)
C11X 0.096(13) 0.110(11) 0.092(11) -0.013(9) 0.000(10) 0.006(11)
C12X 0.077(10) 0.062(8) 0.084(9) 0.022(7) 0.004(9) 0.005(8)
C13X 0.046(7) 0.045(6) 0.073(8) -0.006(5) 0.022(6) -0.006(5)
C14X 0.074(10) 0.070(8) 0.088(10) 0.021(7) -0.004(8) -0.014(8)
C15X 0.087(11) 0.073(8) 0.097(10) 0.012(8) 0.009(9) -0.013(9)
C16X 0.111(14) 0.081(11) 0.114(11) -0.001(9) -0.008(11) -0.014(11)

loop_
_atom_type_symbol
_atom_type_description
_atom_type_scat_dispersion_real
_atom_type_scat_dispersion_imag
_atom_type_scat_source
C C 0.0033 0.0016 'International Tables Vol C Tables 4.2.6.8 and 6.1.1.4'
H H 0.0000 0.0000 'International Tables Vol C Tables 4.2.6.8 and 6.1.1.4'
O O 0.0106 0.0060 'International Tables Vol C Tables 4.2.6.8 and 6.1.1.4'
Y Y -2.7962 3.5667 'International Tables Vol C Tables 4.2.6.8 and 6.1.1.4'

loop_
_geom_angle_atom_site_label_1
_geom_angle_atom_site_label_2
_geom_angle_atom_site_label_3
_geom_angle
C2X Y1 C6X 85.94(11)
C2X Y1 C7X 78.29(13)
C6X Y1 C7X 31.65(6)
C6 Y1 C2 85.71(10)
C6 Y1 C7 31.57(5)
C2 Y1 C7 77.82(10)
C6 Y1 C5 29.5
C2 Y1 C5 76.83(10)
C7 Y1 C5 57.80(9)
C6 Y1 C3 76.85(10)
C2 Y1 C3 29.89(6)
C7 Y1 C3 85.23(10)
C5 Y1 C3 56.25(8)
C2X Y1 C3X 29.95(6)
C6X Y1 C3X 76.80(9)
C7X Y1 C3X 85.47(11)
C2X Y1 C9X 101.9(5)
C6X Y1 C9X 162.4(6)
C7X Y1 C9X 165.3(6)
C3X Y1 C9X 102.1(5)
C2X Y1 C5X 76.85(10)
C6X Y1 C5X 29.4
C7X Y1 C5X 57.83(9)
C3X Y1 C5X 56.10(8)
C9X Y1 C5X 136.8(5)
C6 Y1 C4 57.08(8)
C2 Y1 C4 56.26(9)
C7 Y1 C4 78.07(9)
C5 Y1 C4 30.2
C3 Y1 C4 28.9
O2 Y2 O1 73.58(10)
O2 Y2 C19 146.24(16)
O1 Y2 C19 139.93(16)
O2 Y2 C18 115.79(17)
O1 Y2 C18 167.90(13)
C19 Y2 C18 30.5(2)
O2 Y2 C17 90.34(15)
O1 Y2 C17 149.35(17)
C19 Y2 C17 58.3(2)
C18 Y2 C17 30.9(2)
O2 Y2 C20 164.57(12)
O1 Y2 C20 111.09(14)
C19 Y2 C20 30.03(18)
C18 Y2 C20 57.81(18)
C17 Y2 C20 78.54(16)
O2 Y2 C21 139.09(14)
O1 Y2 C21 89.04(12)
C19 Y2 C21 58.02(18)
C18 Y2 C21 78.87(16)
C17 Y2 C21 86.50(13)
C20 Y2 C21 30.80(17)
O2 Y2 C24 79.22(12)
O1 Y2 C24 119.93(16)
C19 Y2 C24 78.05(17)
C18 Y2 C24 57.74(19)
C17 Y2 C24 29.69(19)
C20 Y2 C24 85.92(14)
C21 Y2 C24 78.13(14)
O2 Y2 C22 110.32(13)
O1 Y2 C22 83.01(11)
C19 Y2 C22 77.71(15)
C18 Y2 C22 86.34(13)
C17 Y2 C22 78.34(14)
C20 Y2 C22 57.23(16)
C21 Y2 C22 29.36(16)
C24 Y2 C22 58.18(16)
O2 Y2 C23 87.05(12)
O1 Y2 C23 95.05(14)
C19 Y2 C23 85.87(15)
C18 Y2 C23 78.43(16)
C17 Y2 C23 57.45(18)
C20 Y2 C23 77.97(15)
C21 Y2 C23 57.28(16)
C24 Y2 C23 30.48(18)
C22 Y2 C23 30.63(16)
O2 Y2 C16 79.69(16)
O1 Y2 C16 85.7(2)
C19 Y2 C16 102.58(16)
C18 Y2 C16 103.1(2)
C17 Y2 C16 117.5(3)
C20 Y2 C16 114.88(17)
C21 Y2 C16 136.8(2)
C24 Y2 C16 139.8(3)
C22 Y2 C16 161.9(3)
C23 Y2 C16 166.0(2)
O2 Y2 C9X 90.1(5)
O1 Y2 C9X 77.6(4)
C19 Y2 C9X 100.2(4)
C18 Y2 C9X 109.0(4)
C17 Y2 C9X 129.5(4)
C20 Y2 C9X 105.2(5)
C21 Y2 C9X 122.5(5)
C24 Y2 C9X 154.9(5)
C22 Y2 C9X 146.5(5)
C23 Y2 C9X 172.6(4)
C28 O1 C25 109.0(3)
C28 O1 Y2 124.9(2)
C25 O1 Y2 124.8(2)
C29 O2 C32 108.7(3)
C29 O2 Y2 117.4(2)
C32 O2 Y2 133.8(2)
C24 C17 C18 135.4(4)
C24 C17 Y2 76.1(3)
C18 C17 Y2 74.5(2)
C24 C17 H17 112.3
C18 C17 H17 112.3
Y2 C17 H17 132.1
C19 C18 C17 133.8(4)
C19 C18 Y2 74.6(2)
C17 C18 Y2 74.6(3)
C19 C18 H18 113.1
C17 C18 H18 113.1
Y2 C18 H18 132.6
C20 C19 C18 135.8(5)
C20 C19 Y2 75.2(2)
C18 C19 Y2 74.9(3)
C20 C19 H19 112.1
C18 C19 H19 112.1
Y2 C19 H19 133.3
C19 C20 C21 135.3(4)
C19 C20 Y2 74.7(3)
C21 C20 Y2 75.1(2)
C19 C20 H20 112.4
C21 C20 H20 112.4
Y2 C20 H20 133.2
C22 C21 C20 135.1(4)
C22 C21 Y2 76.5(2)
C20 C21 Y2 74.1(2)
C22 C21 H21 112.4
C20 C21 H21 112.4
Y2 C21 H21 131.6
C21 C22 C23 135.1(4)
C21 C22 Y2 74.1(2)
C23 C22 Y2 75.0(2)
C21 C22 H22 112.5
C23 C22 H22 112.5
Y2 C22 H22 134.2
C24 C23 C22 133.8(4)
C24 C23 Y2 73.8(2)
C22 C23 Y2 74.4(2)
C24 C23 H23 113.1
C22 C23 H23 113.1
Y2 C23 H23 134.3
C17 C24 C23 135.7(4)
C17 C24 Y2 74.2(2)
C23 C24 Y2 75.8(2)
C17 C24 H24 112.2
C23 C24 H24 112.2
Y2 C24 H24 133.3
O1 C25 C26 105.7(3)
O1 C25 H25A 110.6
C26 C25 H25A 110.6
O1 C25 H25B 110.6
C26 C25 H25B 110.6
H25A C25 H25B 108.7
C27 C26 C25 102.5(3)
C27 C26 H26A 111.3
C25 C26 H26A 111.3
C27 C26 H26B 111.3
C25 C26 H26B 111.3
H26A C26 H26B 109.2
C28 C27 C26 102.0(4)
C28 C27 H27A 111.4
C26 C27 H27A 111.4
C28 C27 H27B 111.4
C26 C27 H27B 111.4
H27A C27 H27B 109.2
O1 C28 C27 105.0(3)
O1 C28 H28A 110.7
C27 C28 H28A 110.7
O1 C28 H28B 110.7
C27 C28 H28B 110.7
H28A C28 H28B 108.8
O2 C29 C30 105.5(3)
O2 C29 H29A 110.6
C30 C29 H29A 110.6
O2 C29 H29B 110.6
C30 C29 H29B 110.6
H29A C29 H29B 108.8
C29 C30 C31 102.0(4)
C29 C30 H30A 111.4
C31 C30 H30A 111.4
C29 C30 H30B 111.4
C31 C30 H30B 111.4
H30A C30 H30B 109.2
C30 C31 C32 102.3(3)
C30 C31 H31A 111.3
C32 C31 H31A 111.3
C30 C31 H31B 111.3
C32 C31 H31B 111.3
H31A C31 H31B 109.2
O2 C32 C31 105.4(3)
O2 C32 H32A 110.7
C31 C32 H32A 110.7
O2 C32 H32B 110.7
C31 C32 H32B 110.7
H32A C32 H32B 108.8
C8 C1 C2 134.0
C8 C1 Y1 75.95(13)
C2 C1 Y1 71.67(12)
C8 C1 H1 113.0
C2 C1 H1 113.0
Y1 C1 H1 135.5
C3 C2 C1 135.8
C3 C2 Y1 75.73(12)
C1 C2 Y1 77.97(12)
C3 C2 H2 112.1
C1 C2 H2 112.1
Y1 C2 H2 127.2
C4 C3 C2 137.0
C4 C3 Y1 76.90(13)
C2 C3 Y1 74.38(12)
C4 C3 H3 111.5
C2 C3 H3 111.5
Y1 C3 H3 132.5
C3 C4 C5 133.3
C3 C4 Y1 74.18(13)
C5 C4 Y1 73.46(13)
C3 C4 H4 113.3
C5 C4 H4 113.3
Y1 C4 H4 134.7
C6 C5 C4 136.7
C6 C5 Y1 74.21(12)
C4 C5 Y1 76.37(13)
C6 C5 H5 111.7
C4 C5 H5 111.7
Y1 C5 H5 133.5
C5 C6 C7 134.4
C5 C6 Y1 76.33(12)
C7 C6 Y1 74.92(12)
C5 C6 H6 112.8
C7 C6 H6 112.8
Y1 C6 H6 129.9
C8 C7 C6 135.3
C8 C7 Y1 78.85(13)
C6 C7 Y1 73.50(12)
C8 C7 H7 112.3
C6 C7 H7 112.3
Y1 C7 H7 128.9
C7 C8 C1 132.9
C7 C8 Y1 71.34(13)
C1 C8 Y1 74.39(13)
C7 C8 H8 113.5
C1 C8 H8 113.5
Y1 C8 H8 137.5
C8X C1X C2X 134.0
C8X C1X Y1 75.81(13)
C2X C1X Y1 71.97(13)
C8X C1X H1X 113.0
C2X C1X H1X 113.0
Y1 C1X H1X 135.2
C3X C2X C1X 135.8
C3X C2X Y1 76.29(13)
C1X C2X Y1 77.45(14)
C3X C2X H2X 112.1
C1X C2X H2X 112.1
Y1 C2X H2X 127.2
C4X C3X C2X 137.0
C4X C3X Y1 77.35(14)
C2X C3X Y1 73.76(14)
C4X C3X H3X 111.5
C2X C3X H3X 111.5
Y1 C3X H3X 132.8
C3X C4X C5X 133.3
C3X C4X Y1 73.81(14)
C5X C4X Y1 73.53(13)
C3X C4X H4X 113.3
C5X C4X H4X 113.3
Y1 C4X H4X 135.2
C6X C5X C4X 136.7
C6X C5X Y1 73.84(13)
C4X C5X Y1 76.44(14)
C6X C5X H5X 111.7
C4X C5X H5X 111.7
Y1 C5X H5X 134.0
C5X C6X C7X 134.4
C5X C6X Y1 76.77(13)
C7X C6X Y1 74.30(14)
C5X C6X H6X 112.8
C7X C6X H6X 112.8
Y1 C6X H6X 130.2
C8X C7X C6X 135.3
C8X C7X Y1 78.34(15)
C6X C7X Y1 74.05(13)
C8X C7X H7X 112.3
C6X C7X H7X 112.3
Y1 C7X H7X 128.8
C7X C8X C1X 132.9
C7X C8X Y1 71.62(13)
C1X C8X Y1 74.27(14)
C7X C8X H8X 113.5
C1X C8X H8X 113.5
Y1 C8X H8X 137.2
C10 C9 C16 134.1(6)
C10 C9 Y1 76.3(3)
C16 C9 Y1 74.2(3)
C10 C9 Y2 103.7(4)
C16 C9 Y2 70.6(3)
Y1 C9 Y2 128.9(3)
C10 C9 H9 113.0
C16 C9 H9 113.0
Y1 C9 H9 130.8
Y2 C9 H9 97.0
C11 C10 C9 136.6(6)
C11 C10 Y1 75.2(4)
C9 C10 Y1 74.5(4)
C11 C10 H10 111.7
C9 C10 H10 111.7
Y1 C10 H10 135.0
C10 C11 C12 135.2(6)
C10 C11 Y1 76.1(4)
C12 C11 Y1 74.5(4)
C10 C11 H11 112.4
C12 C11 H11 112.4
Y1 C11 H11 131.7
C11 C12 C13 130.7(6)
C11 C12 Y1 75.2(4)
C13 C12 Y1 73.3(4)
C11 C12 H12 114.7
C13 C12 H12 114.7
Y1 C12 H12 130.5
C14 C13 C12 135.2(7)
C14 C13 Y1 78.1(5)
C12 C13 Y1 74.5(4)
C14 C13 H13 112.4
C12 C13 H13 112.4
Y1 C13 H13 128.6
C13 C14 C15 137.5(6)
C13 C14 Y1 74.8(4)
C15 C14 Y1 75.9(4)
C13 C14 H14 111.2
C15 C14 H14 111.2
Y1 C14 H14 134.2
C14 C15 C16 136.6(6)
C14 C15 Y1 75.6(4)
C16 C15 Y1 73.8(3)
C14 C15 H15 111.7
C16 C15 H15 111.7
Y1 C15 H15 135.6
C15 C16 C9 133.5(6)
C15 C16 Y1 77.4(4)
C9 C16 Y1 75.4(3)
C15 C16 Y2 94.2(4)
C9 C16 Y2 80.0(4)
Y1 C16 Y2 135.3(2)
C15 C16 H16 113.2
C9 C16 H16 113.2
Y1 C16 H16 126.5
Y2 C16 H16 97.3
C10X C9X C16X 135.3(16)
C10X C9X Y1 79.5(14)
C16X C9X Y1 76.2(13)
C10X C9X Y2 88.4(17)
C16X C9X Y2 83.9(16)
Y1 C9X Y2 135.9(8)
C10X C9X H9X 112.3
C16X C9X H9X 112.3
Y1 C9X H9X 123.7
Y2 C9X H9X 100.2
C11X C10X C9X 136.7(16)
C11X C10X Y1 77.5(14)
C9X C10X Y1 71.4(14)
C11X C10X H10X 111.7
C9X C10X H10X 111.7
Y1 C10X H10X 136.5
C10X C11X C12X 134.3(15)
C10X C11X Y1 74.3(13)
C12X C11X Y1 74.1(12)
C10X C11X H11X 112.9
C12X C11X H11X 112.9
Y1 C11X H11X 134.3
C11X C12X C13X 131.2(12)
C11X C12X Y1 76.0(12)
C13X C12X Y1 72.9(8)
C11X C12X H12X 114.4
C13X C12X H12X 114.4
Y1 C12X H12X 130.4
C14X C13X C12X 133.4(13)
C14X C13X Y1 79.3(12)
C12X C13X Y1 74.8(9)
C14X C13X H13X 113.3
C12X C13X H13X 113.3
Y1 C13X H13X 124.5
C13X C14X C15X 137.5(15)
C13X C14X Y1 73.9(11)
C15X C14X Y1 76.2(12)
C13X C14X H14X 111.3
C15X C14X H14X 111.3
Y1 C14X H14X 135.2
C14X C15X C16X 137.8(16)
C14X C15X Y1 76.1(12)
C16X C15X Y1 71.4(13)
C14X C15X H15X 111.1
C16X C15X H15X 111.1
Y1 C15X H15X 141.0
C15X C16X C9X 131.8(16)
C15X C16X Y1 80.3(13)
C9X C16X Y1 73.0(13)
C15X C16X Y2 98.1(17)
C9X C16X Y2 67.9(15)
Y1 C16X Y2 125.0(7)
C15X C16X H16X 114.1
C9X C16X H16X 114.1
Y1 C16X H16X 124.3
Y2 C16X H16X 106.7

loop_
_geom_bond_atom_site_label_1
_geom_bond_atom_site_label_2
_geom_bond_distance
Y1 C2X 2.656(6)
Y1 C6 2.656(5)
Y1 C6X 2.658(5)
Y1 C7X 2.661(5)
Y1 C2 2.669(5)
Y1 C7 2.675(5)
Y1 C5 2.682(4)
Y1 C3 2.686(5)
Y1 C3X 2.688(5)
Y1 C9X 2.69(2)
Y1 C5X 2.694(4)
Y1 C4 2.719(5)
Y2 O2 2.553(3)
Y2 O1 2.562(3)
Y2 C19 2.666(4)
Y2 C18 2.670(4)
Y2 C17 2.672(4)
Y2 C20 2.672(4)
Y2 C21 2.684(4)
Y2 C24 2.694(4)
Y2 C22 2.713(4)
Y2 C23 2.720(4)
Y2 C16 2.775(5)
Y2 C9X 2.82(3)
O1 C28 1.459(4)
O1 C25 1.463(4)
O2 C29 1.451(5)
O2 C32 1.456(4)
C17 C24 1.375(9)
C17 C18 1.425(9)
C17 H17 0.9500
C18 C19 1.404(9)
C18 H18 0.9500
C19 C20 1.383(8)
C19 H19 0.9500
C20 C21 1.422(8)
C20 H20 0.9500
C21 C22 1.368(7)
C21 H21 0.9500
C22 C23 1.435(7)
C22 H22 0.9500
C23 C24 1.424(8)
C23 H23 0.9500
C24 H24 0.9500
C25 C26 1.524(5)
C25 H25A 0.9900
C25 H25B 0.9900
C26 C27 1.521(6)
C26 H26A 0.9900
C26 H26B 0.9900
C27 C28 1.512(6)
C27 H27A 0.9900
C27 H27B 0.9900
C28 H28A 0.9900
C28 H28B 0.9900
C29 C30 1.495(6)
C29 H29A 0.9900
C29 H29B 0.9900
C30 C31 1.509(7)
C30 H30A 0.9900
C30 H30B 0.9900
C31 C32 1.515(6)
C31 H31A 0.9900
C31 H31B 0.9900
C32 H32A 0.9900
C32 H32B 0.9900
C1 C8 1.4128
C1 C2 1.4213
C1 H1 0.9500
C2 C3 1.3811
C2 H2 0.9500
C3 C4 1.3502
C3 H3 0.9500
C4 C5 1.4061
C4 H4 0.9500
C5 C6 1.3577
C5 H5 0.9500
C6 C7 1.4505
C6 H6 0.9500
C7 C8 1.4036
C7 H7 0.9500
C8 H8 0.9500
C1X C8X 1.4128
C1X C2X 1.4213
C1X H1X 0.9500
C2X C3X 1.3812
C2X H2X 0.9500
C3X C4X 1.3502
C3X H3X 0.9500
C4X C5X 1.4061
C4X H4X 0.9500
C5X C6X 1.3577
C5X H5X 0.9500
C6X C7X 1.4505
C6X H6X 0.9500
C7X C8X 1.4037
C7X H7X 0.9500
C8X H8X 0.9500
C9 C10 1.398(14)
C9 C16 1.443(14)
C9 H9 0.9500
C10 C11 1.376(15)
C10 H10 0.9500
C11 C12 1.444(14)
C11 H11 0.9500
C12 C13 1.529(15)
C12 H12 0.9500
C13 C14 1.298(15)
C13 H13 0.9500
C14 C15 1.371(15)
C14 H14 0.9500
C15 C16 1.377(15)
C15 H15 0.9500
C16 H16 0.9500
C9X C10X 1.38(2)
C9X C16X 1.44(2)
C9X H9X 0.9500
C10X C11X 1.37(2)
C10X H10X 0.9500
C11X C12X 1.45(2)
C11X H11X 0.9500
C12X C13X 1.553(19)
C12X H12X 0.9500
C13X C14X 1.301(18)
C13X H13X 0.9500
C14X C15X 1.356(19)
C14X H14X 0.9500
C15X C16X 1.37(2)
C15X H15X 0.9500
C16X H16X 0.9500
